data_7060265
loop_
_publ_author_name
'Chakraborty, Tonmoy'
'Mukherjee, Somali'
'Parveen, Rumana'
'Chandra, Arpita'
'Samanta, Debabrata'
'Das, Debasis'

_publ_section_title
;
 A combined experimental and theoretical rationalization of an unusual
 zinc(ii)-mediated conversion of 18-membered Schiff-base macrocycles to
 18-membered imine--amine macrocycles with imidazolidine side rings: an
 investigation of their bio-relevant catalytic activities
;
_journal_issue 5
_journal_name_full 'New Journal of Chemistry'
_journal_page_first 2550
_journal_page_last 2562
_journal_paper_doi 10.1039/D0NJ05635A
_journal_volume 45
_journal_year 2021
_chemical_formula_moiety 'C30 H41 Br4.89 N6 O2 Zn2.95, C H4 O, H2 O'
_chemical_formula_sum 'C31 H47 Br4.89 N6 O4 Zn2.95'
_chemical_formula_weight 1151.03
_space_group_crystal_system triclinic
_space_group_IT_number 2
_space_group_name_Hall '-P 1'
_space_group_name_H-M_alt 'P -1'
_atom_sites_solution_hydrogens mixed
_audit_creation_date 2020-02-02
_audit_creation_method
;
Olex2 1.2
(compiled 2016.02.19 svn.r3266 for OlexSys, GUI svn.r5155)
;
_audit_update_record
;
2020-03-26 deposited with the CCDC.	2021-01-04 downloaded from the CCDC.
;
_cell_angle_alpha 63.783(9)
_cell_angle_beta 81.070(9)
_cell_angle_gamma 84.834(9)
_cell_formula_units_Z 2
_cell_length_a 10.728(6)
_cell_length_b 14.280(7)
_cell_length_c 14.804(7)
_cell_measurement_reflns_used 550
_cell_measurement_temperature 296(2)
_cell_measurement_theta_max 24.965
_cell_measurement_theta_min 2.306
_cell_volume 2009.4(18)
_computing_cell_refinement 'BRUKER APEX II'
_computing_data_collection 'BRUKER APEX II'
_computing_data_reduction SAINT
_computing_molecular_graphics 'Olex2 (Dolomanov et al., 2009)'
_computing_publication_material 'Olex2 (Dolomanov et al., 2009)'
_computing_structure_refinement 'SHELXL 2018/3(Sheldrick, 2018)'
_computing_structure_solution 'SHELXT 2014/4 (Sheldrick, 2014)'
_diffrn_ambient_temperature 295.77
_diffrn_measured_fraction_theta_full 0.997
_diffrn_measured_fraction_theta_max 0.997
_diffrn_measurement_device_type 'BRUKER APEX II'
_diffrn_measurement_method 'Omega scan'
_diffrn_radiation_type MoK\a
_diffrn_radiation_wavelength 0.71073
_diffrn_reflns_av_R_equivalents 0.1978
_diffrn_reflns_av_unetI/netI 0.0852
_diffrn_reflns_Laue_measured_fraction_full 0.997
_diffrn_reflns_Laue_measured_fraction_max 0.997
_diffrn_reflns_limit_h_max 12
_diffrn_reflns_limit_h_min -12
_diffrn_reflns_limit_k_max 16
_diffrn_reflns_limit_k_min -16
_diffrn_reflns_limit_l_max 17
_diffrn_reflns_limit_l_min -17
_diffrn_reflns_number 48488
_diffrn_reflns_point_group_measured_fraction_full 0.997
_diffrn_reflns_point_group_measured_fraction_max 0.997
_diffrn_reflns_theta_full 24.965
_diffrn_reflns_theta_max 24.965
_diffrn_reflns_theta_min 2.306
_exptl_absorpt_coefficient_mu 6.648
_exptl_absorpt_correction_T_max 0.323
_exptl_absorpt_correction_T_min 0.161
_exptl_absorpt_correction_type multi-scan
_exptl_absorpt_process_details
;
SADABS-2014/5 (Bruker,2014/5) was used for absorption correction.
wR2(int) was 0.1464 before and 0.0811 after correction.
The Ratio of minimum to maximum transmission is 0.4327.
The \l/2 correction factor is Not present.
;
_exptl_crystal_colour BROWN
_exptl_crystal_density_diffrn 1.902
_exptl_crystal_density_method 'not measured'
_exptl_crystal_description BLOCK
_exptl_crystal_F_000 1133
_exptl_crystal_size_max 0.31
_exptl_crystal_size_mid 0.24
_exptl_crystal_size_min 0.17
_exptl_transmission_factor_max 0.323
_exptl_transmission_factor_min 0.161
_refine_diff_density_max 1.204
_refine_diff_density_min -1.026
_refine_diff_density_rms 0.169
_refine_ls_extinction_coef 0.0022(4)
_refine_ls_extinction_expression Fc^*^=kFc[1+0.001xFc^2^\l^3^/sin(2\q)]^-1/4^
_refine_ls_extinction_method 'SHELXL-2018/3 (Sheldrick 2018)'
_refine_ls_goodness_of_fit_ref 1.121
_refine_ls_hydrogen_treatment constr
_refine_ls_matrix_type full
_refine_ls_number_parameters 457
_refine_ls_number_reflns 7032
_refine_ls_number_restraints 0
_refine_ls_restrained_S_all 1.121
_refine_ls_R_factor_all 0.0891
_refine_ls_R_factor_gt 0.0631
_refine_ls_shift/su_max 0.000
_refine_ls_shift/su_mean 0.000
_refine_ls_structure_factor_coef Fsqd
_refine_ls_weighting_details 'w=1/[\s^2^(Fo^2^)+(0.0549P)^2^+11.2536P] where P=(Fo^2^+2Fc^2^)/3'
_refine_ls_weighting_scheme calc
_refine_ls_wR_factor_gt 0.1487
_refine_ls_wR_factor_ref 0.1708
_reflns_Friedel_coverage 0.000
_reflns_number_gt 5387
_reflns_number_total 7032
_reflns_threshold_expression 'I > 2\s(I)'
_cod_data_source_file d0nj05635a2.cif
_cod_data_source_block 2
_cod_depositor_comments 'Adding full bibliography for 7060264--7060265.cif.'
_cod_database_code 7060265
_shelx_space_group_comment
;
The symmetry employed for this shelxl refinement is uniquely defined
by the following loop, which should always be used as a source of
symmetry information in preference to the above space-group names.
They are only intended as comments.
;
_olex2_refinement_description
;
1. Fixed Uiso
 At 1.2 times of:
  All C(H) groups, All C(H,H) groups, All N(H) groups, All N(H,H) groups
 At 1.5 times of:
  All C(H,H,H) groups, All O(H) groups, All O(H,H) groups
2. Others
 Sof(Br6)=1-FVAR(1)
 Sof(Br3)=Sof(Zn3)=Sof(Br5)=Sof(Br4)=FVAR(1)
3.a Free rotating group:
 O4(H4A,H4B)
3.b Ternary CH refined with riding coordinates:
 N3(H3), C30(H30), C15(H15), C22(H22), C7(H7)
3.c Secondary CH2 refined with riding coordinates:
 N6(H6A,H6B), C12(H12A,H12B), C26(H26A,H26B), C27(H27A,H27B), C28(H28A,H28B),
 C13(H13A,H13B), C11(H11A,H11B), C14(H14A,H14B), C29(H29A,H29B)
3.d Aromatic/amide H refined with riding coordinates:
 C19(H19), C25(H25), C17(H17), C10(H10), C6(H6), C2(H2)
3.e Idealised Me refined as rotating group:
 C8(H8A,H8B,H8C), C24(H24A,H24B,H24C), C23(H23A,H23B,H23C), C9(H9A,H9B,H9C),
 C31(H31A,H31B,H31C)
3.f Idealised tetrahedral OH refined as rotating group:
 O3(H3A)
;
_shelx_shelxl_version_number 2018/3
_olex2_submission_special_instructions 'No special instructions were received'

loop_
_space_group_symop_operation_xyz
'x, y, z'
'-x, -y, -z'

loop_
_atom_site_label
_atom_site_type_symbol
_atom_site_fract_x
_atom_site_fract_y
_atom_site_fract_z
_atom_site_U_iso_or_equiv
_atom_site_adp_type
_atom_site_occupancy
_atom_site_site_symmetry_order
_atom_site_calc_flag
_atom_site_refinement_flags_posn
_atom_site_refinement_flags_adp
_atom_site_refinement_flags_occupancy
_atom_site_disorder_assembly
_atom_site_disorder_group
Br2 Br 0.59833(7) 0.50495(7) 0.76798(7) 0.0399(3) Uani 1 1 d . . . . .
Zn1 Zn 0.22569(8) 0.40094(8) 0.86257(6) 0.0287(3) Uani 1 1 d . . . . .
Br1 Br 0.34849(8) 0.34636(8) 0.99825(7) 0.0442(3) Uani 1 1 d . . . . .
Zn2 Zn 0.40302(8) 0.56805(8) 0.70122(7) 0.0284(3) Uani 1 1 d . . . . .
Br3 Br 0.31235(10) 0.07714(8) 0.61788(7) 0.0465(3) Uani 0.945(2) 1 d . . P A 1
Zn3 Zn 0.35396(10) 0.04326(9) 0.78297(8) 0.0414(3) Uani 0.945(2) 1 d . . P A 1
Br5 Br 0.21295(12) -0.08972(10) 0.90571(9) 0.0632(4) Uani 0.945(2) 1 d . . P A 1
O2 O 0.2520(5) 0.5679(4) 0.8001(4) 0.0293(12) Uani 1 1 d . . . . .
O1 O 0.3233(5) 0.4226(4) 0.7273(4) 0.0290(12) Uani 1 1 d . . . . .
N1 N 0.1501(6) 0.2525(5) 0.8793(5) 0.0281(14) Uani 1 1 d . . . . .
N2 N 0.0398(6) 0.4317(5) 0.8960(5) 0.0305(15) Uani 1 1 d . . . . .
N5 N 0.4179(5) 0.7434(5) 0.6479(5) 0.0268(14) Uani 1 1 d . . . . .
N3 N 0.3215(7) 0.1670(6) 0.8224(5) 0.0356(16) Uani 1 1 d . . . . .
H3 H 0.390039 0.216382 0.787115 0.043 Uiso 1 1 calc R . . A .
N4 N 0.4009(6) 0.6155(6) 0.5521(5) 0.0339(16) Uani 1 1 d . . . . .
N6 N 0.4003(6) 0.7605(7) 0.7988(6) 0.0446(19) Uani 1 1 d . . . . .
H6A H 0.383988 0.808892 0.821740 0.053 Uiso 1 1 calc R . . . .
H6B H 0.376298 0.698972 0.848729 0.053 Uiso 1 1 calc R . . . .
C20 C 0.0341(7) 0.6224(7) 0.8209(6) 0.0301(18) Uani 1 1 d . . . . .
C5 C 0.2080(7) 0.3103(6) 0.6911(6) 0.0263(17) Uani 1 1 d . . . . .
C21 C 0.1639(6) 0.6436(6) 0.7868(6) 0.0241(16) Uani 1 1 d . . . . .
C4 C 0.2762(6) 0.4025(6) 0.6598(5) 0.0244(16) Uani 1 1 d . . . . .
C30 C 0.1993(7) 0.2235(6) 0.7953(6) 0.0305(18) Uani 1 1 d . . . . .
H30 H 0.141357 0.172810 0.797953 0.037 Uiso 1 1 calc R . . . .
C19 C -0.0552(7) 0.7047(7) 0.8017(6) 0.0336(19) Uani 1 1 d . . . . .
H19 H -0.139742 0.688664 0.824745 0.040 Uiso 1 1 calc R . . . .
C25 C -0.0171(7) 0.5178(7) 0.8738(6) 0.0328(19) Uani 1 1 d . . . . .
H25 H -0.103765 0.514735 0.893791 0.039 Uiso 1 1 calc R . . . .
C12 C 0.3888(8) 0.7875(7) 0.5423(6) 0.0357(19) Uani 1 1 d . . . . .
H12A H 0.419654 0.858000 0.505033 0.043 Uiso 1 1 calc R . . . .
H12B H 0.298083 0.790490 0.542318 0.043 Uiso 1 1 calc R . . . .
C3 C 0.2911(7) 0.4711(6) 0.5554(6) 0.0291(17) Uani 1 1 d . . . . .
C17 C 0.1040(7) 0.8284(7) 0.7205(7) 0.0349(19) Uani 1 1 d . . . . .
H17 H 0.128618 0.897594 0.686606 0.042 Uiso 1 1 calc R . . . .
C18 C -0.0230(7) 0.8097(7) 0.7495(6) 0.0341(19) Uani 1 1 d . . . . .
C26 C -0.0314(8) 0.3340(7) 0.9439(7) 0.039(2) Uani 1 1 d . . . . .
H26A H -0.121272 0.349694 0.943387 0.047 Uiso 1 1 calc R . . . .
H26B H -0.015487 0.294201 1.013806 0.047 Uiso 1 1 calc R . . . .
C10 C 0.3545(7) 0.5711(6) 0.5077(6) 0.0306(18) Uani 1 1 d . . . . .
H10 H 0.361501 0.605888 0.437224 0.037 Uiso 1 1 calc R . . . .
C27 C 0.0121(8) 0.2720(7) 0.8836(7) 0.037(2) Uani 1 1 d . . . . .
H27A H -0.030680 0.205967 0.915029 0.044 Uiso 1 1 calc R . . . .
H27B H -0.009874 0.310346 0.815245 0.044 Uiso 1 1 calc R . . . .
C16 C 0.1992(7) 0.7500(6) 0.7385(6) 0.0304(18) Uani 1 1 d . . . . .
C1 C 0.1576(7) 0.3647(7) 0.5180(6) 0.0333(19) Uani 1 1 d . . . . .
C28 C 0.1844(9) 0.1586(7) 0.9698(6) 0.039(2) Uani 1 1 d . . . . .
H28A H 0.127451 0.102141 0.988122 0.047 Uiso 1 1 calc R . . . .
H28B H 0.182775 0.174230 1.027409 0.047 Uiso 1 1 calc R . . . .
C6 C 0.1493(7) 0.2958(6) 0.6203(6) 0.0305(18) Uani 1 1 d . . . . .
H6 H 0.101781 0.236379 0.643187 0.037 Uiso 1 1 calc R . . . .
C15 C 0.3308(7) 0.7870(7) 0.7086(7) 0.0349(19) Uani 1 1 d . . . . .
H15 H 0.327949 0.863098 0.669962 0.042 Uiso 1 1 calc R . . . .
C13 C 0.5422(7) 0.7778(7) 0.6529(7) 0.0338(19) Uani 1 1 d . . . . .
H13A H 0.553174 0.851458 0.608376 0.041 Uiso 1 1 calc R . . . .
H13B H 0.610501 0.738215 0.633571 0.041 Uiso 1 1 calc R . . . .
C2 C 0.2327(7) 0.4492(7) 0.4877(6) 0.035(2) Uani 1 1 d . . . . .
H2 H 0.245736 0.494586 0.418982 0.042 Uiso 1 1 calc R . . . .
C11 C 0.4497(8) 0.7210(7) 0.4913(6) 0.037(2) Uani 1 1 d . . . . .
H11A H 0.428651 0.748571 0.422627 0.044 Uiso 1 1 calc R . . . .
H11B H 0.540727 0.719841 0.488313 0.044 Uiso 1 1 calc R . . . .
C14 C 0.5385(8) 0.7567(8) 0.7625(7) 0.044(2) Uani 1 1 d . . . . .
H14A H 0.575742 0.688710 0.801194 0.053 Uiso 1 1 calc R . . . .
H14B H 0.583089 0.809650 0.768093 0.053 Uiso 1 1 calc R . . . .
C22 C -0.1222(8) 0.8954(7) 0.7276(7) 0.042(2) Uani 1 1 d . . . . .
H22 H -0.196105 0.866803 0.778263 0.050 Uiso 1 1 calc R . . . .
C29 C 0.3170(10) 0.1311(8) 0.9351(7) 0.050(3) Uani 1 1 d . . . . .
H29A H 0.378843 0.166955 0.949035 0.060 Uiso 1 1 calc R . . . .
H29B H 0.333561 0.056495 0.969243 0.060 Uiso 1 1 calc R . . . .
C7 C 0.0919(8) 0.3501(7) 0.4411(7) 0.042(2) Uani 1 1 d . . . . .
H7 H 0.156867 0.329873 0.398317 0.051 Uiso 1 1 calc R . . . .
C8 C 0.0320(11) 0.4524(9) 0.3724(9) 0.065(3) Uani 1 1 d . . . . .
H8A H -0.021185 0.439596 0.332733 0.098 Uiso 1 1 calc GR . . . .
H8B H 0.097004 0.499454 0.327977 0.098 Uiso 1 1 calc GR . . . .
H8C H -0.017547 0.482763 0.412957 0.098 Uiso 1 1 calc GR . . . .
C24 C -0.0829(10) 0.9889(8) 0.7376(10) 0.065(3) Uani 1 1 d . . . . .
H24A H -0.007697 1.016833 0.691498 0.097 Uiso 1 1 calc GR . . . .
H24B H -0.066628 0.968048 0.805893 0.097 Uiso 1 1 calc GR . . . .
H24C H -0.149235 1.041201 0.721642 0.097 Uiso 1 1 calc GR . . . .
C23 C -0.1632(12) 0.9275(11) 0.6248(10) 0.088(4) Uani 1 1 d . . . . .
H23A H -0.217362 0.988532 0.608449 0.132 Uiso 1 1 calc GR . . . .
H23B H -0.208141 0.871655 0.626026 0.132 Uiso 1 1 calc GR . . . .
H23C H -0.090299 0.942705 0.574424 0.132 Uiso 1 1 calc GR . . . .
C9 C -0.0023(14) 0.2657(12) 0.4894(10) 0.104(6) Uani 1 1 d . . . . .
H9A H 0.038688 0.201062 0.529584 0.156 Uiso 1 1 calc GR . . . .
H9B H -0.038779 0.258405 0.437647 0.156 Uiso 1 1 calc GR . . . .
H9C H -0.067545 0.283092 0.532119 0.156 Uiso 1 1 calc GR . . . .
Br4 Br 0.56404(12) -0.01195(13) 0.80761(14) 0.0882(5) Uani 0.945(2) 1 d . . P A 1
O3 O 0.5657(8) 0.2783(7) 0.7578(8) 0.080(2) Uani 1 1 d . . . . .
H3A H 0.547041 0.334070 0.760396 0.121 Uiso 1 1 calc GR . . . .
C31 C 0.6707(17) 0.2295(13) 0.8137(18) 0.152(10) Uani 1 1 d . . . . .
H31A H 0.747705 0.260725 0.772709 0.228 Uiso 1 1 calc GR . . . .
H31B H 0.674130 0.156215 0.830923 0.228 Uiso 1 1 calc GR . . . .
H31C H 0.660134 0.239062 0.874705 0.228 Uiso 1 1 calc GR . . . .
O4 O 0.3438(7) 0.5880(6) 0.9798(6) 0.0582(19) Uani 1 1 d . . . . .
H4A H 0.385081 0.589359 1.023674 0.087 Uiso 1 1 d G . . . .
H4B H 0.343189 0.525793 0.986351 0.087 Uiso 1 1 d G . . . .
Br6 Br 0.3611(10) -0.0697(9) 0.7857(8) 0.012(3) Uiso 0.055(2) 1 d . . P A 2

loop_
_atom_site_aniso_label
_atom_site_aniso_U_11
_atom_site_aniso_U_22
_atom_site_aniso_U_33
_atom_site_aniso_U_23
_atom_site_aniso_U_13
_atom_site_aniso_U_12
Br2 0.0274(4) 0.0521(6) 0.0421(5) -0.0216(5) -0.0129(3) 0.0105(4)
Zn1 0.0266(5) 0.0372(6) 0.0243(5) -0.0159(4) -0.0049(4) 0.0062(4)
Br1 0.0460(5) 0.0566(6) 0.0327(5) -0.0188(5) -0.0170(4) 0.0034(4)
Zn2 0.0220(4) 0.0393(6) 0.0260(5) -0.0164(4) -0.0065(3) 0.0068(4)
Br3 0.0667(7) 0.0408(6) 0.0333(5) -0.0187(5) 0.0005(4) -0.0050(5)
Zn3 0.0446(6) 0.0399(7) 0.0428(7) -0.0231(6) -0.0052(5) 0.0099(5)
Br5 0.0849(8) 0.0590(8) 0.0440(6) -0.0227(6) 0.0105(6) -0.0252(6)
O2 0.025(3) 0.027(3) 0.035(3) -0.015(3) 0.000(2) 0.005(2)
O1 0.030(3) 0.039(3) 0.022(3) -0.017(3) -0.009(2) 0.006(2)
N1 0.034(3) 0.031(4) 0.023(3) -0.015(3) -0.009(3) 0.006(3)
N2 0.026(3) 0.030(4) 0.032(4) -0.014(3) 0.005(3) 0.003(3)
N5 0.019(3) 0.028(4) 0.034(4) -0.014(3) -0.006(3) 0.003(3)
N3 0.041(4) 0.035(4) 0.032(4) -0.017(3) -0.010(3) 0.011(3)
N4 0.031(4) 0.042(4) 0.024(4) -0.011(3) -0.002(3) -0.001(3)
N6 0.037(4) 0.057(5) 0.060(5) -0.044(5) -0.004(4) -0.002(4)
C20 0.025(4) 0.039(5) 0.028(4) -0.017(4) 0.000(3) 0.003(3)
C5 0.027(4) 0.027(4) 0.025(4) -0.013(4) -0.006(3) 0.009(3)
C21 0.017(3) 0.031(4) 0.028(4) -0.018(4) -0.004(3) 0.007(3)
C4 0.020(3) 0.031(4) 0.027(4) -0.017(4) -0.010(3) 0.011(3)
C30 0.035(4) 0.028(4) 0.028(4) -0.012(4) -0.009(3) 0.011(3)
C19 0.020(4) 0.047(6) 0.040(5) -0.025(4) -0.004(3) 0.008(4)
C25 0.021(4) 0.042(5) 0.036(5) -0.020(4) 0.005(3) -0.003(4)
C12 0.035(4) 0.027(5) 0.040(5) -0.009(4) -0.012(4) 0.004(4)
C3 0.031(4) 0.036(5) 0.026(4) -0.017(4) -0.008(3) 0.004(3)
C17 0.028(4) 0.032(5) 0.047(5) -0.021(4) -0.008(4) 0.011(4)
C18 0.027(4) 0.041(5) 0.038(5) -0.022(4) -0.009(3) 0.014(4)
C26 0.031(4) 0.044(6) 0.039(5) -0.018(4) 0.011(4) -0.007(4)
C10 0.035(4) 0.036(5) 0.018(4) -0.009(4) -0.003(3) -0.002(4)
C27 0.036(4) 0.042(5) 0.034(5) -0.018(4) -0.005(4) 0.004(4)
C16 0.024(4) 0.030(5) 0.041(5) -0.020(4) -0.003(3) 0.008(3)
C1 0.034(4) 0.040(5) 0.033(5) -0.023(4) -0.012(3) 0.008(4)
C28 0.057(5) 0.034(5) 0.022(4) -0.008(4) -0.007(4) 0.001(4)
C6 0.034(4) 0.030(5) 0.032(5) -0.016(4) -0.012(3) 0.008(3)
C15 0.026(4) 0.033(5) 0.052(5) -0.026(4) -0.007(4) 0.010(4)
C13 0.019(4) 0.036(5) 0.048(5) -0.021(4) -0.004(3) 0.002(3)
C2 0.038(5) 0.046(5) 0.029(4) -0.022(4) -0.017(4) 0.014(4)
C11 0.035(4) 0.044(5) 0.025(4) -0.009(4) 0.001(3) -0.003(4)
C14 0.027(4) 0.061(7) 0.056(6) -0.035(5) -0.008(4) 0.001(4)
C22 0.027(4) 0.043(5) 0.049(6) -0.017(5) -0.003(4) 0.013(4)
C29 0.074(7) 0.043(6) 0.039(5) -0.019(5) -0.028(5) 0.022(5)
C7 0.046(5) 0.051(6) 0.040(5) -0.027(5) -0.016(4) 0.007(4)
C8 0.074(7) 0.077(8) 0.066(7) -0.042(7) -0.044(6) 0.013(6)
C24 0.045(6) 0.046(6) 0.098(9) -0.032(6) 0.002(6) 0.010(5)
C23 0.071(8) 0.112(11) 0.079(9) -0.041(9) -0.035(7) 0.045(8)
C9 0.117(12) 0.128(13) 0.067(9) -0.022(9) -0.042(8) -0.064(10)
Br4 0.0500(7) 0.1036(12) 0.1478(15) -0.0871(11) -0.0391(8) 0.0394(7)
O3 0.075(6) 0.073(6) 0.103(7) -0.047(6) -0.025(5) 0.014(5)
C31 0.139(16) 0.103(13) 0.26(3) -0.097(16) -0.146(18) 0.064(12)
O4 0.054(4) 0.077(5) 0.055(4) -0.037(4) -0.014(3) -0.001(4)

loop_
_atom_type_symbol
_atom_type_description
_atom_type_scat_dispersion_real
_atom_type_scat_dispersion_imag
_atom_type_scat_source
C C 0.0033 0.0016 'International Tables Vol C Tables 4.2.6.8 and 6.1.1.4'
H H 0.0000 0.0000 'International Tables Vol C Tables 4.2.6.8 and 6.1.1.4'
Br Br -0.2901 2.4595 'International Tables Vol C Tables 4.2.6.8 and 6.1.1.4'
N N 0.0061 0.0033 'International Tables Vol C Tables 4.2.6.8 and 6.1.1.4'
O O 0.0106 0.0060 'International Tables Vol C Tables 4.2.6.8 and 6.1.1.4'
Zn Zn 0.2839 1.4301 'International Tables Vol C Tables 4.2.6.8 and 6.1.1.4'

loop_
_geom_angle_atom_site_label_1
_geom_angle_atom_site_label_2
_geom_angle_atom_site_label_3
_geom_angle
_geom_angle_site_symmetry_1
_geom_angle_site_symmetry_3
_geom_angle_publ_flag
Br1 Zn1 Zn2 97.56(5) . . ?
O2 Zn1 Br1 98.33(14) . . ?
O2 Zn1 Zn2 40.79(13) . . ?
O2 Zn1 N1 157.6(2) . . ?
O1 Zn1 Br1 115.25(15) . . ?
O1 Zn1 Zn2 44.90(16) . . ?
O1 Zn1 O2 81.5(2) . . ?
O1 Zn1 N1 90.3(2) . . ?
O1 Zn1 N2 128.9(2) . . ?
N1 Zn1 Br1 103.97(16) . . ?
N1 Zn1 Zn2 135.20(16) . . ?
N2 Zn1 Br1 115.56(19) . . ?
N2 Zn1 Zn2 122.34(19) . . ?
N2 Zn1 O2 86.6(2) . . ?
N2 Zn1 N1 82.4(3) . . ?
Br2 Zn2 Zn1 100.07(5) . . ?
O2 Zn2 Br2 116.93(16) . . ?
O2 Zn2 Zn1 44.93(15) . . ?
O2 Zn2 O1 81.7(2) . . ?
O2 Zn2 N5 89.1(2) . . ?
O1 Zn2 Br2 100.33(14) . . ?
O1 Zn2 Zn1 40.98(13) . . ?
O1 Zn2 N5 158.3(2) . . ?
N5 Zn2 Br2 101.32(15) . . ?
N5 Zn2 Zn1 134.05(16) . . ?
N4 Zn2 Br2 118.13(19) . . ?
N4 Zn2 Zn1 122.2(2) . . ?
N4 Zn2 O2 124.9(2) . . ?
N4 Zn2 O1 88.1(2) . . ?
N4 Zn2 N5 81.1(3) . . ?
Br3 Zn3 Br5 108.15(6) . . ?
N3 Zn3 Br3 116.33(19) . . ?
N3 Zn3 Br5 104.5(2) . . ?
N3 Zn3 Br4 105.6(2) . . ?
Br4 Zn3 Br3 112.08(7) . . ?
Br4 Zn3 Br5 109.78(8) . . ?
Zn2 O2 Zn1 94.3(2) . . ?
C21 O2 Zn1 128.2(4) . . ?
C21 O2 Zn2 127.0(5) . . ?
Zn1 O1 Zn2 94.1(2) . . ?
C4 O1 Zn1 122.8(4) . . ?
C4 O1 Zn2 126.8(5) . . ?
C30 N1 Zn1 114.3(5) . . ?
C27 N1 Zn1 103.9(5) . . ?
C27 N1 C30 110.8(6) . . ?
C27 N1 C28 112.0(7) . . ?
C28 N1 Zn1 114.0(5) . . ?
C28 N1 C30 102.1(6) . . ?
C25 N2 Zn1 129.2(6) . . ?
C25 N2 C26 120.3(7) . . ?
C26 N2 Zn1 110.2(5) . . ?
C12 N5 Zn2 102.9(5) . . ?
C12 N5 C15 111.1(6) . . ?
C12 N5 C13 111.6(6) . . ?
C15 N5 Zn2 114.7(5) . . ?
C15 N5 C13 101.8(6) . . ?
C13 N5 Zn2 115.1(5) . . ?
Zn3 N3 H3 108.6 . . ?
C30 N3 Zn3 113.1(5) . . ?
C30 N3 H3 108.6 . . ?
C30 N3 C29 105.8(6) . . ?
C29 N3 Zn3 111.9(5) . . ?
C29 N3 H3 108.6 . . ?
C10 N4 Zn2 128.9(6) . . ?
C10 N4 C11 118.6(7) . . ?
C11 N4 Zn2 112.2(5) . . ?
H6A N6 H6B 108.6 . . ?
C15 N6 H6A 110.4 . . ?
C15 N6 H6B 110.4 . . ?
C14 N6 H6A 110.4 . . ?
C14 N6 H6B 110.4 . . ?
C14 N6 C15 106.8(7) . . ?
C21 C20 C25 124.3(7) . . ?
C19 C20 C21 120.2(8) . . ?
C19 C20 C25 115.5(7) . . ?
C4 C5 C30 123.8(7) . . ?
C6 C5 C4 119.5(7) . . ?
C6 C5 C30 116.6(7) . . ?
O2 C21 C20 122.4(7) . . ?
O2 C21 C16 120.1(6) . . ?
C20 C21 C16 117.5(7) . . ?
O1 C4 C5 120.7(7) . . ?
O1 C4 C3 122.0(7) . . ?
C3 C4 C5 117.4(6) . . ?
N1 C30 N3 105.5(6) . . ?
N1 C30 C5 115.9(7) . . ?
N1 C30 H30 107.0 . . ?
N3 C30 H30 107.0 . . ?
C5 C30 N3 113.8(7) . . ?
C5 C30 H30 107.0 . . ?
C20 C19 H19 118.5 . . ?
C18 C19 C20 123.1(7) . . ?
C18 C19 H19 118.5 . . ?
N2 C25 C20 128.8(7) . . ?
N2 C25 H25 115.6 . . ?
C20 C25 H25 115.6 . . ?
N5 C12 H12A 109.6 . . ?
N5 C12 H12B 109.6 . . ?
N5 C12 C11 110.2(6) . . ?
H12A C12 H12B 108.1 . . ?
C11 C12 H12A 109.6 . . ?
C11 C12 H12B 109.6 . . ?
C4 C3 C10 126.3(7) . . ?
C4 C3 C2 119.7(8) . . ?
C2 C3 C10 113.8(7) . . ?
C18 C17 H17 117.8 . . ?
C18 C17 C16 124.5(8) . . ?
C16 C17 H17 117.8 . . ?
C19 C18 C22 121.3(7) . . ?
C17 C18 C19 115.7(7) . . ?
C17 C18 C22 123.0(8) . . ?
N2 C26 H26A 110.2 . . ?
N2 C26 H26B 110.2 . . ?
N2 C26 C27 107.6(6) . . ?
H26A C26 H26B 108.5 . . ?
C27 C26 H26A 110.2 . . ?
C27 C26 H26B 110.2 . . ?
N4 C10 C3 126.9(7) . . ?
N4 C10 H10 116.5 . . ?
C3 C10 H10 116.5 . . ?
N1 C27 C26 110.7(7) . . ?
N1 C27 H27A 109.5 . . ?
N1 C27 H27B 109.5 . . ?
C26 C27 H27A 109.5 . . ?
C26 C27 H27B 109.5 . . ?
H27A C27 H27B 108.1 . . ?
C21 C16 C15 125.3(7) . . ?
C17 C16 C21 118.9(7) . . ?
C17 C16 C15 115.8(7) . . ?
C6 C1 C7 124.1(8) . . ?
C2 C1 C6 115.4(7) . . ?
C2 C1 C7 120.4(8) . . ?
N1 C28 H28A 111.1 . . ?
N1 C28 H28B 111.1 . . ?
N1 C28 C29 103.3(7) . . ?
H28A C28 H28B 109.1 . . ?
C29 C28 H28A 111.1 . . ?
C29 C28 H28B 111.1 . . ?
C5 C6 H6 118.0 . . ?
C1 C6 C5 124.0(8) . . ?
C1 C6 H6 118.0 . . ?
N5 C15 N6 102.1(6) . . ?
N5 C15 C16 117.2(7) . . ?
N5 C15 H15 108.1 . . ?
N6 C15 H15 108.1 . . ?
C16 C15 N6 112.9(7) . . ?
C16 C15 H15 108.1 . . ?
N5 C13 H13A 110.9 . . ?
N5 C13 H13B 110.9 . . ?
N5 C13 C14 104.4(6) . . ?
H13A C13 H13B 108.9 . . ?
C14 C13 H13A 110.9 . . ?
C14 C13 H13B 110.9 . . ?
C3 C2 H2 118.2 . . ?
C1 C2 C3 123.7(8) . . ?
C1 C2 H2 118.2 . . ?
N4 C11 C12 106.9(6) . . ?
N4 C11 H11A 110.3 . . ?
N4 C11 H11B 110.3 . . ?
C12 C11 H11A 110.3 . . ?
C12 C11 H11B 110.3 . . ?
H11A C11 H11B 108.6 . . ?
N6 C14 C13 103.9(6) . . ?
N6 C14 H14A 111.0 . . ?
N6 C14 H14B 111.0 . . ?
C13 C14 H14A 111.0 . . ?
C13 C14 H14B 111.0 . . ?
H14A C14 H14B 109.0 . . ?
C18 C22 H22 107.1 . . ?
C18 C22 C24 113.3(8) . . ?
C18 C22 C23 111.1(8) . . ?
C24 C22 H22 107.1 . . ?
C24 C22 C23 110.9(9) . . ?
C23 C22 H22 107.1 . . ?
N3 C29 C28 104.9(7) . . ?
N3 C29 H29A 110.8 . . ?
N3 C29 H29B 110.8 . . ?
C28 C29 H29A 110.8 . . ?
C28 C29 H29B 110.8 . . ?
H29A C29 H29B 108.8 . . ?
C1 C7 H7 107.3 . . ?
C8 C7 C1 110.6(8) . . ?
C8 C7 H7 107.3 . . ?
C9 C7 C1 113.0(8) . . ?
C9 C7 H7 107.3 . . ?
C9 C7 C8 111.0(9) . . ?
C7 C8 H8A 109.5 . . ?
C7 C8 H8B 109.5 . . ?
C7 C8 H8C 109.5 . . ?
H8A C8 H8B 109.5 . . ?
H8A C8 H8C 109.5 . . ?
H8B C8 H8C 109.5 . . ?
C22 C24 H24A 109.5 . . ?
C22 C24 H24B 109.5 . . ?
C22 C24 H24C 109.5 . . ?
H24A C24 H24B 109.5 . . ?
H24A C24 H24C 109.5 . . ?
H24B C24 H24C 109.5 . . ?
C22 C23 H23A 109.5 . . ?
C22 C23 H23B 109.5 . . ?
C22 C23 H23C 109.5 . . ?
H23A C23 H23B 109.5 . . ?
H23A C23 H23C 109.5 . . ?
H23B C23 H23C 109.5 . . ?
C7 C9 H9A 109.5 . . ?
C7 C9 H9B 109.5 . . ?
C7 C9 H9C 109.5 . . ?
H9A C9 H9B 109.5 . . ?
H9A C9 H9C 109.5 . . ?
H9B C9 H9C 109.5 . . ?
C31 O3 H3A 109.5 . . ?
O3 C31 H31A 109.5 . . ?
O3 C31 H31B 109.5 . . ?
O3 C31 H31C 109.5 . . ?
H31A C31 H31B 109.5 . . ?
H31A C31 H31C 109.5 . . ?
H31B C31 H31C 109.5 . . ?
H4A O4 H4B 109.5 . . ?

loop_
_geom_bond_atom_site_label_1
_geom_bond_atom_site_label_2
_geom_bond_distance
_geom_bond_site_symmetry_2
_geom_bond_publ_flag
Br2 Zn2 2.3864(15) . ?
Zn1 Br1 2.3729(15) . ?
Zn1 Zn2 3.0644(16) . ?
Zn1 O2 2.170(5) . ?
Zn1 O1 2.015(5) . ?
Zn1 N1 2.235(7) . ?
Zn1 N2 2.036(6) . ?
Zn2 O2 2.007(5) . ?
Zn2 O1 2.169(6) . ?
Zn2 N5 2.282(7) . ?
Zn2 N4 2.006(7) . ?
Br3 Zn3 2.3794(19) . ?
Zn3 Br5 2.4107(18) . ?
Zn3 N3 2.078(7) . ?
Zn3 Br4 2.3485(19) . ?
O2 C21 1.337(9) . ?
O1 C4 1.332(8) . ?
N1 C30 1.486(10) . ?
N1 C27 1.479(10) . ?
N1 C28 1.484(10) . ?
N2 C25 1.249(10) . ?
N2 C26 1.477(10) . ?
N5 C12 1.477(10) . ?
N5 C15 1.482(10) . ?
N5 C13 1.485(9) . ?
N3 H3 0.9800 . ?
N3 C30 1.489(10) . ?
N3 C29 1.508(11) . ?
N4 C10 1.270(10) . ?
N4 C11 1.466(11) . ?
N6 H6A 0.8900 . ?
N6 H6B 0.8900 . ?
N6 C15 1.513(11) . ?
N6 C14 1.501(11) . ?
C20 C21 1.417(10) . ?
C20 C19 1.402(11) . ?
C20 C25 1.459(11) . ?
C5 C4 1.418(11) . ?
C5 C30 1.488(11) . ?
C5 C6 1.400(10) . ?
C21 C16 1.422(11) . ?
C4 C3 1.410(11) . ?
C30 H30 0.9800 . ?
C19 H19 0.9300 . ?
C19 C18 1.396(12) . ?
C25 H25 0.9300 . ?
C12 H12A 0.9700 . ?
C12 H12B 0.9700 . ?
C12 C11 1.506(12) . ?
C3 C10 1.461(11) . ?
C3 C2 1.414(10) . ?
C17 H17 0.9300 . ?
C17 C18 1.377(11) . ?
C17 C16 1.409(11) . ?
C18 C22 1.503(11) . ?
C26 H26A 0.9700 . ?
C26 H26B 0.9700 . ?
C26 C27 1.514(12) . ?
C10 H10 0.9300 . ?
C27 H27A 0.9700 . ?
C27 H27B 0.9700 . ?
C16 C15 1.484(11) . ?
C1 C6 1.388(11) . ?
C1 C2 1.376(12) . ?
C1 C7 1.523(11) . ?
C28 H28A 0.9700 . ?
C28 H28B 0.9700 . ?
C28 C29 1.514(13) . ?
C6 H6 0.9300 . ?
C15 H15 0.9800 . ?
C13 H13A 0.9700 . ?
C13 H13B 0.9700 . ?
C13 C14 1.509(12) . ?
C2 H2 0.9300 . ?
C11 H11A 0.9700 . ?
C11 H11B 0.9700 . ?
C14 H14A 0.9700 . ?
C14 H14B 0.9700 . ?
C22 H22 0.9800 . ?
C22 C24 1.508(14) . ?
C22 C23 1.509(15) . ?
C29 H29A 0.9700 . ?
C29 H29B 0.9700 . ?
C7 H7 0.9800 . ?
C7 C8 1.517(13) . ?
C7 C9 1.490(15) . ?
C8 H8A 0.9600 . ?
C8 H8B 0.9600 . ?
C8 H8C 0.9600 . ?
C24 H24A 0.9600 . ?
C24 H24B 0.9600 . ?
C24 H24C 0.9600 . ?
C23 H23A 0.9600 . ?
C23 H23B 0.9600 . ?
C23 H23C 0.9600 . ?
C9 H9A 0.9600 . ?
C9 H9B 0.9600 . ?
C9 H9C 0.9600 . ?
O3 H3A 0.8200 . ?
O3 C31 1.442(15) . ?
C31 H31A 0.9600 . ?
C31 H31B 0.9600 . ?
C31 H31C 0.9600 . ?
O4 H4A 0.8491 . ?
O4 H4B 0.8503 . ?

loop_
_geom_torsion_atom_site_label_1
_geom_torsion_atom_site_label_2
_geom_torsion_atom_site_label_3
_geom_torsion_atom_site_label_4
_geom_torsion
_geom_torsion_site_symmetry_1
_geom_torsion_site_symmetry_2
_geom_torsion_site_symmetry_3
_geom_torsion_site_symmetry_4
_geom_torsion_publ_flag
Zn1 O2 C21 C20 5.1(10) . . . . ?
Zn1 O2 C21 C16 -176.1(5) . . . . ?
Zn1 O1 C4 C5 -43.2(9) . . . . ?
Zn1 O1 C4 C3 136.5(6) . . . . ?
Zn1 N1 C30 N3 84.7(6) . . . . ?
Zn1 N1 C30 C5 -42.3(8) . . . . ?
Zn1 N1 C27 C26 -38.4(7) . . . . ?
Zn1 N1 C28 C29 -81.4(7) . . . . ?
Zn1 N2 C25 C20 -3.0(13) . . . . ?
Zn1 N2 C26 C27 -44.7(8) . . . . ?
Zn2 O2 C21 C20 140.6(6) . . . . ?
Zn2 O2 C21 C16 -40.6(9) . . . . ?
Zn2 O1 C4 C5 -169.3(5) . . . . ?
Zn2 O1 C4 C3 10.4(9) . . . . ?
Zn2 N5 C12 C11 -40.0(7) . . . . ?
Zn2 N5 C15 N6 81.2(6) . . . . ?
Zn2 N5 C15 C16 -42.8(8) . . . . ?
Zn2 N5 C13 C14 -81.0(7) . . . . ?
Zn2 N4 C10 C3 -1.0(13) . . . . ?
Zn2 N4 C11 C12 -45.9(7) . . . . ?
Zn3 N3 C30 N1 142.9(5) . . . . ?
Zn3 N3 C30 C5 -88.9(7) . . . . ?
Zn3 N3 C29 C28 -117.3(6) . . . . ?
O2 C21 C16 C17 176.6(7) . . . . ?
O2 C21 C16 C15 -6.3(12) . . . . ?
O1 C4 C3 C10 -1.6(12) . . . . ?
O1 C4 C3 C2 -176.1(7) . . . . ?
N1 C28 C29 N3 -30.3(9) . . . . ?
N2 C26 C27 N1 56.8(9) . . . . ?
N5 C12 C11 N4 58.3(8) . . . . ?
N5 C13 C14 N6 -25.5(9) . . . . ?
C20 C21 C16 C17 -4.5(11) . . . . ?
C20 C21 C16 C15 172.6(7) . . . . ?
C20 C19 C18 C17 -2.2(12) . . . . ?
C20 C19 C18 C22 178.0(8) . . . . ?
C5 C4 C3 C10 178.1(7) . . . . ?
C5 C4 C3 C2 3.6(11) . . . . ?
C21 C20 C19 C18 -0.2(12) . . . . ?
C21 C20 C25 N2 -1.7(13) . . . . ?
C21 C16 C15 N5 51.1(11) . . . . ?
C21 C16 C15 N6 -67.1(10) . . . . ?
C4 C5 C30 N1 56.1(10) . . . . ?
C4 C5 C30 N3 -66.6(10) . . . . ?
C4 C5 C6 C1 3.0(12) . . . . ?
C4 C3 C10 N4 -3.8(14) . . . . ?
C4 C3 C2 C1 1.7(12) . . . . ?
C30 N1 C27 C26 -161.6(7) . . . . ?
C30 N1 C28 C29 42.4(8) . . . . ?
C30 N3 C29 C28 6.4(9) . . . . ?
C30 C5 C4 O1 -9.2(11) . . . . ?
C30 C5 C4 C3 171.1(7) . . . . ?
C30 C5 C6 C1 -174.1(7) . . . . ?
C19 C20 C21 O2 -177.6(7) . . . . ?
C19 C20 C21 C16 3.6(11) . . . . ?
C19 C20 C25 N2 176.3(8) . . . . ?
C19 C18 C22 C24 141.7(9) . . . . ?
C19 C18 C22 C23 -92.7(11) . . . . ?
C25 N2 C26 C27 129.3(8) . . . . ?
C25 C20 C21 O2 0.3(12) . . . . ?
C25 C20 C21 C16 -178.5(7) . . . . ?
C25 C20 C19 C18 -178.3(7) . . . . ?
C12 N5 C15 N6 -162.7(6) . . . . ?
C12 N5 C15 C16 73.3(9) . . . . ?
C12 N5 C13 C14 162.3(7) . . . . ?
C17 C18 C22 C24 -38.1(12) . . . . ?
C17 C18 C22 C23 87.5(11) . . . . ?
C17 C16 C15 N5 -131.7(8) . . . . ?
C17 C16 C15 N6 110.1(8) . . . . ?
C18 C17 C16 C21 2.3(13) . . . . ?
C18 C17 C16 C15 -175.1(8) . . . . ?
C26 N2 C25 C20 -175.7(8) . . . . ?
C10 N4 C11 C12 128.2(8) . . . . ?
C10 C3 C2 C1 -173.5(8) . . . . ?
C27 N1 C30 N3 -158.4(7) . . . . ?
C27 N1 C30 C5 74.7(9) . . . . ?
C27 N1 C28 C29 161.0(7) . . . . ?
C16 C17 C18 C19 1.1(12) . . . . ?
C16 C17 C18 C22 -179.1(8) . . . . ?
C28 N1 C30 N3 -38.9(8) . . . . ?
C28 N1 C30 C5 -165.9(7) . . . . ?
C28 N1 C27 C26 85.1(8) . . . . ?
C6 C5 C4 O1 174.0(6) . . . . ?
C6 C5 C4 C3 -5.8(10) . . . . ?
C6 C5 C30 N1 -126.9(7) . . . . ?
C6 C5 C30 N3 110.4(8) . . . . ?
C6 C1 C2 C3 -4.5(12) . . . . ?
C6 C1 C7 C8 136.2(9) . . . . ?
C6 C1 C7 C9 11.0(14) . . . . ?
C15 N5 C12 C11 -163.1(6) . . . . ?
C15 N5 C13 C14 43.7(8) . . . . ?
C15 N6 C14 C13 -1.9(9) . . . . ?
C13 N5 C12 C11 84.0(8) . . . . ?
C13 N5 C15 N6 -43.8(7) . . . . ?
C13 N5 C15 C16 -167.7(7) . . . . ?
C2 C3 C10 N4 171.0(8) . . . . ?
C2 C1 C6 C5 2.2(12) . . . . ?
C2 C1 C7 C8 -44.8(12) . . . . ?
C2 C1 C7 C9 -170.0(10) . . . . ?
C11 N4 C10 C3 -174.0(8) . . . . ?
C14 N6 C15 N5 28.4(8) . . . . ?
C14 N6 C15 C16 155.1(7) . . . . ?
C29 N3 C30 N1 20.0(9) . . . . ?
C29 N3 C30 C5 148.2(7) . . . . ?
C7 C1 C6 C5 -178.8(7) . . . . ?
C7 C1 C2 C3 176.4(8) . . . . ?
